data_7021181
loop_
_publ_author_name
'Kumar, Pankaj'
'Kalita, Apurba'
'Mondal, Biplab'

_publ_section_title
;
 Nitric oxide reactivity of Cu(ii) complexes of tetra- and pentadentate
 ligands: structural influence in deciding the reduction pathway.
;
_journal_issue 16
_journal_name_full 'Dalton transactions (Cambridge, England : 2003)'
_journal_page_first 5731
_journal_page_last 5739
_journal_paper_doi 10.1039/c3dt32580f
_journal_volume 42
_journal_year 2013
_chemical_absolute_configuration syn
_chemical_compound_source Synthesised
_chemical_formula_sum 'C21 H27 Cl2 Cu N7 O8'
_chemical_formula_weight 639.95
_space_group_IT_number 2
_symmetry_cell_setting triclinic
_symmetry_Int_Tables_number 2
_symmetry_space_group_name_Hall '-P 1'
_symmetry_space_group_name_H-M 'P -1'
_atom_sites_solution_hydrogens geom
_atom_sites_solution_primary direct
_atom_sites_solution_secondary difmap
_audit_creation_method SHELXL-97
_cell_angle_alpha 91.1700(10)
_cell_angle_beta 94.8440(10)
_cell_angle_gamma 110.2890(10)
_cell_formula_units_Z 2
_cell_length_a 8.9766(2)
_cell_length_b 9.9809(2)
_cell_length_c 16.3225(4)
_cell_measurement_reflns_used 5210
_cell_measurement_temperature 293(2)
_cell_measurement_theta_max 0.00
_cell_measurement_theta_min 0.00
_cell_volume 1364.84(5)
_computing_cell_refinement 'Bruker SMART'
_computing_data_collection 'Bruker SMART'
_computing_data_reduction 'Bruker SAINT'
_computing_molecular_graphics 'Bruker SHELXTL'
_computing_publication_material 'Bruker SHELXTL'
_computing_structure_refinement 'SHELXL-97 (Sheldrick, 1997)'
_computing_structure_solution 'SHELXS-97 (Sheldrick, 1990)'
_diffrn_ambient_temperature 293(2)
_diffrn_measured_fraction_theta_full 0.967
_diffrn_measured_fraction_theta_max 0.967
_diffrn_measurement_device_type 'CCD area detector'
_diffrn_measurement_method 'phi and omega scans'
_diffrn_radiation_monochromator graphite
_diffrn_radiation_probe x-ray
_diffrn_radiation_type MoK\a
_diffrn_radiation_wavelength 0.71073
_diffrn_reflns_av_R_equivalents 0.0672
_diffrn_reflns_av_sigmaI/netI 0.0584
_diffrn_reflns_limit_h_max 11
_diffrn_reflns_limit_h_min -12
_diffrn_reflns_limit_k_max 12
_diffrn_reflns_limit_k_min -13
_diffrn_reflns_limit_l_max 21
_diffrn_reflns_limit_l_min -21
_diffrn_reflns_number 12734
_diffrn_reflns_theta_full 28.43
_diffrn_reflns_theta_max 28.43
_diffrn_reflns_theta_min 1.25
_diffrn_source 'fine-focus sealed tube'
_exptl_absorpt_coefficient_mu 1.054
_exptl_absorpt_correction_T_max 0.982
_exptl_absorpt_correction_T_min 0.971
_exptl_absorpt_correction_type multi-scan
_exptl_absorpt_process_details SADBAS
_exptl_crystal_colour blue
_exptl_crystal_density_diffrn 1.557
_exptl_crystal_density_method 'not measured'
_exptl_crystal_description cube
_exptl_crystal_F_000 658.0
_exptl_crystal_recrystallization_method Acetonitrile
_exptl_crystal_size_max 0.36
_exptl_crystal_size_mid 0.23
_exptl_crystal_size_min 0.17
_refine_diff_density_max 0.804
_refine_diff_density_min -0.725
_refine_diff_density_rms 0.081
_refine_ls_extinction_method none
_refine_ls_goodness_of_fit_ref 0.992
_refine_ls_hydrogen_treatment constr
_refine_ls_matrix_type full
_refine_ls_number_parameters 354
_refine_ls_number_reflns 6639
_refine_ls_number_restraints 0
_refine_ls_restrained_S_all 0.992
_refine_ls_R_factor_all 0.0747
_refine_ls_R_factor_gt 0.0549
_refine_ls_shift/su_max 0.001
_refine_ls_shift/su_mean 0.000
_refine_ls_structure_factor_coef Fsqd
_refine_ls_weighting_details 'calc w=1/[\s^2^(Fo^2^)+(0.1033P)^2^+0.0000P] where P=(Fo^2^+2Fc^2^)/3'
_refine_ls_weighting_scheme calc
_refine_ls_wR_factor_gt 0.1550
_refine_ls_wR_factor_ref 0.1674
_reflns_number_gt 3939
_reflns_number_total 6639
_reflns_threshold_expression >2sigma(I)
_cod_data_source_file c3dt32580f.txt
_cod_data_source_block 4
_cod_database_code 7021181

loop_
_symmetry_equiv_pos_as_xyz
'x, y, z'
'-x, -y, -z'

loop_
_atom_site_label
_atom_site_type_symbol
_atom_site_fract_x
_atom_site_fract_y
_atom_site_fract_z
_atom_site_U_iso_or_equiv
_atom_site_adp_type
_atom_site_occupancy
_atom_site_symmetry_multiplicity
_atom_site_calc_flag
_atom_site_refinement_flags
Cu1 Cu 0.83027(5) 0.37079(4) 0.25963(2) 0.04085(17) Uani 1 1 d .
N1 N 0.9796(3) 0.5000(3) 0.34642(16) 0.0460(7) Uani 1 1 d .
N2 N 0.7444(4) 0.5325(3) 0.24966(16) 0.0465(7) Uani 1 1 d .
H22 H 0.8083 0.5927 0.2185 0.056 Uiso 1 1 d R
N3 N 0.6385(3) 0.2567(3) 0.17832(16) 0.0411(6) Uani 1 1 d .
N4 N 0.9533(3) 0.3769(3) 0.15250(17) 0.0470(7) Uani 1 1 d .
N5 N 0.7913(3) 0.1789(3) 0.30398(17) 0.0455(7) Uani 1 1 d .
N6 N 0.6090(4) -0.0275(3) 0.3240(2) 0.0590(9) Uani 1 1 d .
C1 C 1.1150(5) 0.4874(4) 0.3819(2) 0.0577(10) Uani 1 1 d .
H1 H 1.1417 0.4093 0.3660 0.069 Uiso 1 1 calc R
C2 C 1.2139(5) 0.5840(4) 0.4400(3) 0.0639(11) Uani 1 1 d .
H2 H 1.3058 0.5718 0.4639 0.077 Uiso 1 1 calc R
C3 C 1.1756(5) 0.6994(5) 0.4625(3) 0.0674(12) Uani 1 1 d .
H3 H 1.2422 0.7674 0.5018 0.081 Uiso 1 1 calc R
C4 C 1.0381(6) 0.7155(4) 0.4272(2) 0.0679(12) Uani 1 1 d .
H4 H 1.0111 0.7941 0.4420 0.081 Uiso 1 1 calc R
C5 C 0.9412(4) 0.6122(4) 0.3692(2) 0.0493(9) Uani 1 1 d .
C6 C 0.7854(5) 0.6174(4) 0.3291(2) 0.0574(10) Uani 1 1 d .
H6A H 0.7015 0.5786 0.3649 0.069 Uiso 1 1 calc R
H6B H 0.7955 0.7157 0.3198 0.069 Uiso 1 1 calc R
C7 C 0.5728(4) 0.4656(4) 0.2209(2) 0.0506(9) Uani 1 1 d .
H7A H 0.5300 0.5377 0.2019 0.061 Uiso 1 1 calc R
H7B H 0.5135 0.4176 0.2653 0.061 Uiso 1 1 calc R
C8 C 0.5598(4) 0.3592(4) 0.1510(2) 0.0502(9) Uani 1 1 d .
H8B H 0.4483 0.3074 0.1331 0.060 Uiso 1 1 calc R
H8A H 0.6102 0.4094 0.1048 0.060 Uiso 1 1 calc R
C9 C 0.6971(4) 0.1964(4) 0.1101(2) 0.0469(8) Uani 1 1 d .
H9A H 0.6238 0.1841 0.0610 0.056 Uiso 1 1 calc R
H9B H 0.6987 0.1028 0.1238 0.056 Uiso 1 1 calc R
C10 C 0.8594(4) 0.2882(3) 0.0922(2) 0.0434(8) Uani 1 1 d .
C11 C 0.9143(5) 0.2715(4) 0.0157(3) 0.0625(11) Uani 1 1 d .
H11 H 0.8457 0.2115 -0.0263 0.075 Uiso 1 1 calc R
C12 C 1.0702(6) 0.3451(5) 0.0043(3) 0.0722(12) Uani 1 1 d .
H12 H 1.1102 0.3337 -0.0451 0.087 Uiso 1 1 calc R
C13 C 1.1662(5) 0.4353(5) 0.0662(3) 0.0646(11) Uani 1 1 d .
H13 H 1.2726 0.4854 0.0593 0.078 Uiso 1 1 calc R
C14 C 1.1071(4) 0.4526(4) 0.1384(2) 0.0548(10) Uani 1 1 d .
H14 H 1.1732 0.5178 0.1792 0.066 Uiso 1 1 calc R
C15 C 0.5336(4) 0.1379(4) 0.2238(2) 0.0502(9) Uani 1 1 d .
H15A H 0.4710 0.0583 0.1860 0.060 Uiso 1 1 calc R
H15B H 0.4615 0.1702 0.2530 0.060 Uiso 1 1 calc R
C16 C 0.6418(5) 0.0938(4) 0.2831(2) 0.0466(8) Uani 1 1 d .
C18 C 0.8569(5) 0.1097(4) 0.3606(2) 0.0544(9) Uani 1 1 d .
H18 H 0.9611 0.1461 0.3853 0.065 Uiso 1 1 calc R
C17 C 0.7501(5) -0.0167(4) 0.3749(2) 0.0607(11) Uani 1 1 d .
H17 H 0.7646 -0.0837 0.4105 0.073 Uiso 1 1 calc R
C19 C 0.4592(6) -0.1429(5) 0.3192(3) 0.0870(15) Uani 1 1 d .
H19B H 0.4726 -0.2226 0.3469 0.130 Uiso 1 1 calc R
H19A H 0.4213 -0.1711 0.2625 0.130 Uiso 1 1 calc R
H19C H 0.3832 -0.1126 0.3451 0.130 Uiso 1 1 calc R
N7 N 0.0734(6) 0.7976(6) 0.2065(3) 0.1062(16) Uani 1 1 d .
C20 C 0.0754(6) 0.9061(6) 0.1893(3) 0.0755(13) Uani 1 1 d .
C21 C 0.0732(6) 1.0437(6) 0.1654(4) 0.1040(19) Uani 1 1 d .
H21A H 0.1760 1.1154 0.1808 0.156 Uiso 1 1 calc R
H21B H -0.0064 1.0665 0.1926 0.156 Uiso 1 1 calc R
H21C H 0.0486 1.0409 0.1069 0.156 Uiso 1 1 calc R
Cl2 Cl 0.34926(15) 0.21966(13) 0.41860(7) 0.0703(3) Uani 1 1 d .
O5 O 0.2777(5) 0.2347(6) 0.3422(2) 0.1415(19) Uani 1 1 d .
O6 O 0.2891(7) 0.2660(5) 0.4837(2) 0.149(2) Uani 1 1 d .
O7 O 0.5006(8) 0.2972(12) 0.4111(3) 0.288(6) Uani 1 1 d .
O8 O 0.3685(17) 0.1026(8) 0.4315(5) 0.336(7) Uani 1 1 d .
Cl1 Cl 0.61075(11) 0.79081(9) 0.08442(5) 0.0513(3) Uani 1 1 d .
O1 O 0.5747(5) 0.6481(3) 0.0551(2) 0.0952(12) Uani 1 1 d .
O2 O 0.7051(4) 0.8174(4) 0.1603(2) 0.1096(13) Uani 1 1 d .
O3 O 0.4676(4) 0.8144(4) 0.0962(2) 0.1027(12) Uani 1 1 d .
O4 O 0.6914(4) 0.8832(3) 0.0249(2) 0.0885(10) Uani 1 1 d .

loop_
_atom_site_aniso_label
_atom_site_aniso_U_11
_atom_site_aniso_U_22
_atom_site_aniso_U_33
_atom_site_aniso_U_23
_atom_site_aniso_U_13
_atom_site_aniso_U_12
Cu1 0.0467(3) 0.0396(2) 0.0365(2) -0.00086(17) -0.00041(18) 0.01659(18)
N1 0.0520(17) 0.0472(15) 0.0388(16) 0.0000(12) 0.0018(13) 0.0181(13)
N2 0.0540(17) 0.0454(15) 0.0435(16) 0.0027(12) 0.0071(13) 0.0213(13)
N3 0.0438(15) 0.0443(14) 0.0349(14) 0.0017(11) 0.0009(12) 0.0157(12)
N4 0.0443(16) 0.0495(16) 0.0460(16) -0.0002(13) 0.0108(13) 0.0137(13)
N5 0.0557(17) 0.0439(15) 0.0403(15) 0.0031(12) 0.0033(13) 0.0219(14)
N6 0.079(2) 0.0461(16) 0.058(2) 0.0094(14) 0.0311(18) 0.0233(16)
C1 0.061(2) 0.055(2) 0.056(2) -0.0049(18) -0.0084(19) 0.0234(18)
C2 0.058(2) 0.070(3) 0.055(2) -0.003(2) -0.0046(18) 0.013(2)
C3 0.064(3) 0.072(3) 0.052(2) -0.018(2) -0.002(2) 0.008(2)
C4 0.078(3) 0.068(3) 0.055(2) -0.023(2) 0.006(2) 0.023(2)
C5 0.061(2) 0.0480(19) 0.0387(19) -0.0002(15) 0.0071(17) 0.0186(17)
C6 0.066(2) 0.056(2) 0.054(2) -0.0119(17) 0.0067(19) 0.0274(19)
C7 0.054(2) 0.054(2) 0.052(2) 0.0051(16) 0.0075(17) 0.0287(17)
C8 0.053(2) 0.056(2) 0.046(2) 0.0070(16) -0.0010(16) 0.0264(17)
C9 0.051(2) 0.0488(18) 0.0379(18) -0.0078(15) -0.0002(15) 0.0156(16)
C10 0.0480(18) 0.0446(17) 0.0401(18) 0.0040(14) 0.0076(15) 0.0184(15)
C11 0.069(3) 0.067(2) 0.054(2) 0.0051(19) 0.009(2) 0.027(2)
C12 0.069(3) 0.095(3) 0.059(3) 0.004(2) 0.020(2) 0.033(3)
C13 0.052(2) 0.074(3) 0.073(3) 0.012(2) 0.018(2) 0.025(2)
C14 0.050(2) 0.053(2) 0.057(2) 0.0012(17) 0.0089(18) 0.0116(17)
C15 0.0455(19) 0.0494(19) 0.053(2) 0.0034(16) 0.0095(16) 0.0125(16)
C16 0.064(2) 0.0437(17) 0.0399(18) 0.0029(14) 0.0151(16) 0.0259(17)
C18 0.072(2) 0.055(2) 0.043(2) 0.0031(16) 0.0011(18) 0.0305(19)
C17 0.093(3) 0.062(2) 0.044(2) 0.0075(17) 0.016(2) 0.045(2)
C19 0.090(4) 0.069(3) 0.101(4) 0.022(3) 0.036(3) 0.019(3)
N7 0.117(4) 0.116(4) 0.094(3) 0.020(3) 0.010(3) 0.049(3)
C20 0.066(3) 0.085(3) 0.073(3) 0.007(3) 0.005(2) 0.024(3)
C21 0.076(3) 0.088(4) 0.135(5) 0.015(3) -0.010(3) 0.017(3)
Cl2 0.0771(7) 0.0861(8) 0.0586(7) 0.0047(6) 0.0108(6) 0.0412(6)
O5 0.095(3) 0.266(6) 0.079(3) -0.015(3) 0.006(2) 0.084(4)
O6 0.276(6) 0.184(4) 0.079(2) 0.043(3) 0.087(3) 0.178(4)
O7 0.114(5) 0.543(16) 0.096(4) -0.038(6) -0.014(3) -0.016(7)
O8 0.73(2) 0.207(6) 0.233(8) 0.094(6) 0.250(11) 0.315(10)
Cl1 0.0543(5) 0.0459(5) 0.0501(5) -0.0031(4) 0.0013(4) 0.0142(4)
O1 0.131(3) 0.0528(17) 0.094(2) -0.0063(16) 0.037(2) 0.0163(18)
O2 0.083(2) 0.138(3) 0.077(2) 0.006(2) -0.0299(18) 0.008(2)
O3 0.076(2) 0.140(3) 0.106(3) -0.003(2) 0.011(2) 0.056(2)
O4 0.113(3) 0.0647(18) 0.085(2) 0.0185(16) 0.030(2) 0.0216(18)

loop_
_atom_type_symbol
_atom_type_description
_atom_type_scat_dispersion_real
_atom_type_scat_dispersion_imag
_atom_type_scat_source
C C 0.0033 0.0016 'International Tables Vol C Tables 4.2.6.8 and 6.1.1.4'
H H 0.0000 0.0000 'International Tables Vol C Tables 4.2.6.8 and 6.1.1.4'
Cl Cl 0.1484 0.1585 'International Tables Vol C Tables 4.2.6.8 and 6.1.1.4'
Cu Cu 0.3201 1.2651 'International Tables Vol C Tables 4.2.6.8 and 6.1.1.4'
N N 0.0061 0.0033 'International Tables Vol C Tables 4.2.6.8 and 6.1.1.4'
O O 0.0106 0.0060 'International Tables Vol C Tables 4.2.6.8 and 6.1.1.4'

loop_
_geom_angle_atom_site_label_1
_geom_angle_atom_site_label_2
_geom_angle_atom_site_label_3
_geom_angle
N1 Cu1 N5 102.86(11)
N1 Cu1 N2 83.06(11)
N5 Cu1 N2 143.92(13)
N1 Cu1 N3 166.80(12)
N5 Cu1 N3 81.95(10)
N2 Cu1 N3 85.93(11)
N1 Cu1 N4 108.44(11)
N5 Cu1 N4 106.65(12)
N2 Cu1 N4 104.92(11)
N3 Cu1 N4 81.44(11)
C5 N1 C1 118.7(3)
C5 N1 Cu1 114.7(2)
C1 N1 Cu1 126.6(3)
C7 N2 C6 117.0(3)
C7 N2 Cu1 106.1(2)
C6 N2 Cu1 108.4(2)
C7 N2 H22 119.4
C6 N2 H22 100.6
Cu1 N2 H22 104.4
C9 N3 C8 112.9(3)
C9 N3 C15 109.4(3)
C8 N3 C15 112.6(3)
C9 N3 Cu1 108.5(2)
C8 N3 Cu1 106.1(2)
C15 N3 Cu1 106.95(19)
C10 N4 C14 118.0(3)
C10 N4 Cu1 111.2(2)
C14 N4 Cu1 130.8(2)
C16 N5 C18 107.0(3)
C16 N5 Cu1 110.6(2)
C18 N5 Cu1 141.2(2)
C16 N6 C17 107.0(3)
C16 N6 C19 126.4(4)
C17 N6 C19 126.5(3)
N1 C1 C2 122.8(4)
N1 C1 H1 118.6
C2 C1 H1 118.6
C1 C2 C3 118.5(4)
C1 C2 H2 120.7
C3 C2 H2 120.7
C2 C3 C4 120.1(4)
C2 C3 H3 119.9
C4 C3 H3 119.9
C3 C4 C5 118.5(4)
C3 C4 H4 120.8
C5 C4 H4 120.8
N1 C5 C4 121.4(4)
N1 C5 C6 116.0(3)
C4 C5 C6 122.6(4)
N2 C6 C5 109.1(3)
N2 C6 H6A 109.9
C5 C6 H6A 109.9
N2 C6 H6B 109.9
C5 C6 H6B 109.9
H6A C6 H6B 108.3
N2 C7 C8 107.0(3)
N2 C7 H7A 110.3
C8 C7 H7A 110.3
N2 C7 H7B 110.3
C8 C7 H7B 110.3
H7A C7 H7B 108.6
N3 C8 C7 110.2(3)
N3 C8 H8B 109.6
C7 C8 H8B 109.6
N3 C8 H8A 109.6
C7 C8 H8A 109.6
H8B C8 H8A 108.1
N3 C9 C10 112.7(3)
N3 C9 H9A 109.1
C10 C9 H9A 109.1
N3 C9 H9B 109.1
C10 C9 H9B 109.1
H9A C9 H9B 107.8
N4 C10 C11 121.9(3)
N4 C10 C9 117.9(3)
C11 C10 C9 120.0(3)
C12 C11 C10 118.8(4)
C12 C11 H11 120.6
C10 C11 H11 120.6
C13 C12 C11 119.1(4)
C13 C12 H12 120.5
C11 C12 H12 120.5
C12 C13 C14 120.4(4)
C12 C13 H13 119.8
C14 C13 H13 119.8
C13 C14 N4 121.7(3)
C13 C14 H14 119.1
N4 C14 H14 119.1
N3 C15 C16 106.4(3)
N3 C15 H15A 110.5
C16 C15 H15A 110.5
N3 C15 H15B 110.5
C16 C15 H15B 110.5
H15A C15 H15B 108.6
N5 C16 N6 110.2(3)
N5 C16 C15 121.2(3)
N6 C16 C15 128.6(3)
C17 C18 N5 110.5(4)
C17 C18 H18 124.8
N5 C18 H18 124.8
C18 C17 N6 105.3(3)
C18 C17 H17 127.3
N6 C17 H17 127.3
N6 C19 H19B 109.5
N6 C19 H19A 109.5
H19B C19 H19A 109.5
N6 C19 H19C 109.5
H19B C19 H19C 109.5
H19A C19 H19C 109.5
N7 C20 C21 178.1(6)
C20 C21 H21A 109.5
C20 C21 H21B 109.5
H21A C21 H21B 109.5
C20 C21 H21C 109.5
H21A C21 H21C 109.5
H21B C21 H21C 109.5
O8 Cl2 O7 97.5(8)
O8 Cl2 O6 111.7(4)
O7 Cl2 O6 113.4(5)
O8 Cl2 O5 117.9(5)
O7 Cl2 O5 100.8(4)
O6 Cl2 O5 113.7(3)
O2 Cl1 O1 110.4(3)
O2 Cl1 O3 108.4(2)
O1 Cl1 O3 109.3(2)
O2 Cl1 O4 110.8(2)
O1 Cl1 O4 108.6(2)
O3 Cl1 O4 109.4(2)

loop_
_geom_bond_atom_site_label_1
_geom_bond_atom_site_label_2
_geom_bond_distance
Cu1 N1 1.968(3)
Cu1 N5 1.987(3)
Cu1 N2 2.020(3)
Cu1 N3 2.053(2)
Cu1 N4 2.137(3)
N1 C5 1.336(5)
N1 C1 1.348(5)
N2 C7 1.480(4)
N2 C6 1.480(4)
N2 H22 0.8774
N3 C9 1.474(4)
N3 C8 1.486(4)
N3 C15 1.492(4)
N4 C10 1.330(4)
N4 C14 1.366(4)
N5 C16 1.326(4)
N5 C18 1.376(4)
N6 C16 1.348(4)
N6 C17 1.425(5)
N6 C19 1.431(5)
C1 C2 1.358(5)
C1 H1 0.9300
C2 C3 1.363(6)
C2 H2 0.9300
C3 C4 1.380(6)
C3 H3 0.9300
C4 C5 1.383(5)
C4 H4 0.9300
C5 C6 1.511(5)
C6 H6A 0.9700
C6 H6B 0.9700
C7 C8 1.511(5)
C7 H7A 0.9700
C7 H7B 0.9700
C8 H8B 0.9700
C8 H8A 0.9700
C9 C10 1.484(5)
C9 H9A 0.9700
C9 H9B 0.9700
C10 C11 1.408(5)
C11 C12 1.368(6)
C11 H11 0.9300
C12 C13 1.361(6)
C12 H12 0.9300
C13 C14 1.364(6)
C13 H13 0.9300
C14 H14 0.9300
C15 C16 1.492(5)
C15 H15A 0.9700
C15 H15B 0.9700
C18 C17 1.333(5)
C18 H18 0.9300
C17 H17 0.9300
C19 H19B 0.9600
C19 H19A 0.9600
C19 H19C 0.9600
N7 C20 1.119(6)
C20 C21 1.442(7)
C21 H21A 0.9600
C21 H21B 0.9600
C21 H21C 0.9600
Cl2 O8 1.258(6)
Cl2 O7 1.328(6)
Cl2 O6 1.373(4)
Cl2 O5 1.389(4)
Cl1 O2 1.405(3)
Cl1 O1 1.410(3)
Cl1 O3 1.411(4)
Cl1 O4 1.418(3)

loop_
_geom_torsion_atom_site_label_1
_geom_torsion_atom_site_label_2
_geom_torsion_atom_site_label_3
_geom_torsion_atom_site_label_4
_geom_torsion
N5 Cu1 N1 C5 -131.9(2)
N2 Cu1 N1 C5 11.9(2)
N3 Cu1 N1 C5 -21.8(6)
N4 Cu1 N1 C5 115.4(2)
N5 Cu1 N1 C1 50.0(3)
N2 Cu1 N1 C1 -166.2(3)
N3 Cu1 N1 C1 160.1(4)
N4 Cu1 N1 C1 -62.7(3)
N1 Cu1 N2 C7 -150.7(2)
N5 Cu1 N2 C7 -48.3(3)
N3 Cu1 N2 C7 22.0(2)
N4 Cu1 N2 C7 102.0(2)
N1 Cu1 N2 C6 -24.2(2)
N5 Cu1 N2 C6 78.1(3)
N3 Cu1 N2 C6 148.5(2)
N4 Cu1 N2 C6 -131.5(2)
N1 Cu1 N3 C9 162.0(4)
N5 Cu1 N3 C9 -85.7(2)
N2 Cu1 N3 C9 128.4(2)
N4 Cu1 N3 C9 22.6(2)
N1 Cu1 N3 C8 40.3(5)
N5 Cu1 N3 C8 152.7(2)
N2 Cu1 N3 C8 6.7(2)
N4 Cu1 N3 C8 -99.0(2)
N1 Cu1 N3 C15 -80.1(5)
N5 Cu1 N3 C15 32.2(2)
N2 Cu1 N3 C15 -113.7(2)
N4 Cu1 N3 C15 140.5(2)
N1 Cu1 N4 C10 178.2(2)
N5 Cu1 N4 C10 68.1(2)
N2 Cu1 N4 C10 -94.2(2)
N3 Cu1 N4 C10 -10.8(2)
N1 Cu1 N4 C14 -0.4(4)
N5 Cu1 N4 C14 -110.6(3)
N2 Cu1 N4 C14 87.1(3)
N3 Cu1 N4 C14 170.5(3)
N1 Cu1 N5 C16 144.7(2)
N2 Cu1 N5 C16 48.8(3)
N3 Cu1 N5 C16 -22.8(2)
N4 Cu1 N5 C16 -101.3(3)
N1 Cu1 N5 C18 -20.0(4)
N2 Cu1 N5 C18 -115.9(4)
N3 Cu1 N5 C18 172.5(4)
N4 Cu1 N5 C18 94.0(4)
C5 N1 C1 C2 0.1(6)
Cu1 N1 C1 C2 178.1(3)
N1 C1 C2 C3 -0.8(6)
C1 C2 C3 C4 0.6(7)
C2 C3 C4 C5 0.3(7)
C1 N1 C5 C4 0.9(5)
Cu1 N1 C5 C4 -177.4(3)
C1 N1 C5 C6 -178.1(3)
Cu1 N1 C5 C6 3.7(4)
C3 C4 C5 N1 -1.0(6)
C3 C4 C5 C6 177.9(4)
C7 N2 C6 C5 151.1(3)
Cu1 N2 C6 C5 31.3(4)
N1 C5 C6 N2 -23.8(5)
C4 C5 C6 N2 157.2(3)
C6 N2 C7 C8 -167.1(3)
Cu1 N2 C7 C8 -46.0(3)
C9 N3 C8 C7 -153.3(3)
C15 N3 C8 C7 82.2(3)
Cu1 N3 C8 C7 -34.5(3)
N2 C7 C8 N3 54.9(3)
C8 N3 C9 C10 86.1(3)
C15 N3 C9 C10 -147.7(3)
Cu1 N3 C9 C10 -31.3(3)
C14 N4 C10 C11 -0.1(5)
Cu1 N4 C10 C11 -179.0(3)
C14 N4 C10 C9 174.6(3)
Cu1 N4 C10 C9 -4.2(4)
N3 C9 C10 N4 24.3(4)
N3 C9 C10 C11 -160.9(3)
N4 C10 C11 C12 2.3(6)
C9 C10 C11 C12 -172.3(4)
C10 C11 C12 C13 -1.9(6)
C11 C12 C13 C14 -0.5(7)
C12 C13 C14 N4 2.7(6)
C10 N4 C14 C13 -2.4(5)
Cu1 N4 C14 C13 176.2(3)
C9 N3 C15 C16 83.2(3)
C8 N3 C15 C16 -150.4(3)
Cu1 N3 C15 C16 -34.2(3)
C18 N5 C16 N6 -0.1(4)
Cu1 N5 C16 N6 -170.2(2)
C18 N5 C16 C15 178.4(3)
Cu1 N5 C16 C15 8.3(4)
C17 N6 C16 N5 0.2(4)
C19 N6 C16 N5 178.3(4)
C17 N6 C16 C15 -178.2(4)
C19 N6 C16 C15 -0.1(7)
N3 C15 C16 N5 18.4(5)
N3 C15 C16 N6 -163.4(4)
C16 N5 C18 C17 0.0(4)
Cu1 N5 C18 C17 165.1(3)
N5 C18 C17 N6 0.1(4)
C16 N6 C17 C18 -0.2(4)
C19 N6 C17 C18 -178.3(4)
